data_7013062
loop_
_publ_author_name
'Wu, Chuan-De'
'Lu, Can-Zhong'
'Lu, Shao-Fang'
'Zhuang, Hong-Hui'
'Huang, Jin-Shun'

_publ_section_title
;
 Synthesis, structures and properties of a series of novel left- and
 right-handed metal coordination double helicates with chiral channels
;
_journal_issue 16
_journal_name_full 'Dalton Transactions'
_journal_page_first 3192
_journal_paper_doi 10.1039/b303943a
_journal_year 2003
_chemical_formula_sum 'C8 H27 Mo2 O27 Sm'
_chemical_formula_weight 897.53
_chemical_name_systematic
;
?
;
_space_group_IT_number 179
_symmetry_cell_setting hexagonal
_symmetry_space_group_name_Hall 'P 65 2 (0 0 1)'
_symmetry_space_group_name_H-M 'P 65 2 2'
_atom_sites_solution_hydrogens geom
_atom_sites_solution_primary direct
_atom_sites_solution_secondary difmap
_audit_creation_method SHELXL-97
_cell_angle_alpha 90.00
_cell_angle_beta 90.00
_cell_angle_gamma 120.00
_cell_formula_units_Z 6
_cell_length_a 15.374(1)
_cell_length_b 15.374(1)
_cell_length_c 18.741(1)
_cell_measurement_reflns_used 4888
_cell_measurement_temperature 293(2)
_cell_measurement_theta_max 25.01
_cell_measurement_theta_min 2.65
_cell_volume 3836.2(4)
_computing_cell_refinement 'Siemens SMART & SAINT'
_computing_data_collection 'Siemens SMART'
_computing_data_reduction 'Siemens XPREP'
_computing_structure_refinement 'Siemens SHELXTL'
_computing_structure_solution 'Siemens SHELXTL'
_diffrn_ambient_temperature 293(2)
_diffrn_measured_fraction_theta_full 0.993
_diffrn_measured_fraction_theta_max 0.993
_diffrn_radiation_monochromator graphite
_diffrn_radiation_source 'fine-focus sealed tube'
_diffrn_radiation_type MoK\a
_diffrn_radiation_wavelength 0.71073
_diffrn_reflns_av_R_equivalents 0.0700
_diffrn_reflns_av_sigmaI/netI 0.0667
_diffrn_reflns_limit_h_max 8
_diffrn_reflns_limit_h_min -18
_diffrn_reflns_limit_k_max 18
_diffrn_reflns_limit_k_min -6
_diffrn_reflns_limit_l_max 14
_diffrn_reflns_limit_l_min -22
_diffrn_reflns_number 9952
_diffrn_reflns_theta_full 25.01
_diffrn_reflns_theta_max 25.01
_diffrn_reflns_theta_min 2.65
_diffrn_standards_decay_% 0
_diffrn_standards_interval_count 0
_diffrn_standards_interval_time .
_diffrn_standards_number 0
_exptl_absorpt_coefficient_mu 3.345
_exptl_absorpt_correction_T_max 1.0000
_exptl_absorpt_correction_T_min 0.7209
_exptl_absorpt_correction_type empirical
_exptl_absorpt_process_details 'SADABS (Sheldrick, 1996)'
_exptl_crystal_colour Colorless
_exptl_crystal_density_diffrn 2.331
_exptl_crystal_density_method 'not measured'
_exptl_crystal_description Prism
_exptl_crystal_F_000 2622
_exptl_crystal_size_max 0.32
_exptl_crystal_size_mid 0.12
_exptl_crystal_size_min 0.08
_refine_diff_density_max 0.731
_refine_diff_density_min -0.580
_refine_diff_density_rms 0.124
_refine_ls_abs_structure_details 'Flack H D (1983), Acta Cryst. A39, 876-881'
_refine_ls_abs_structure_Flack -0.01(3)
_refine_ls_extinction_coef 0.00000(13)
_refine_ls_extinction_expression Fc^*^=kFc[1+0.001xFc^2^\l^3^/sin(2\q)]^-1/4^
_refine_ls_extinction_method SHELXL
_refine_ls_goodness_of_fit_ref 1.076
_refine_ls_hydrogen_treatment mixed
_refine_ls_matrix_type full
_refine_ls_number_parameters 183
_refine_ls_number_reflns 2258
_refine_ls_number_restraints 0
_refine_ls_restrained_S_all 1.076
_refine_ls_R_factor_gt 0.0434
_refine_ls_shift/su_max 0.000
_refine_ls_shift/su_mean 0.000
_refine_ls_structure_factor_coef Fsqd
_refine_ls_weighting_details 'calc w=1/[\s^2^(Fo^2^)+(0.0314P)^2^+13.7843P] where P=(Fo^2^+2Fc^2^)/3'
_refine_ls_weighting_scheme calc
_refine_ls_wR_factor_gt 0.0859
_refine_ls_wR_factor_ref 0.0969
_reflns_number_gt 1788
_reflns_number_total 2258
_reflns_threshold_expression >2sigma(I)
_cod_data_source_file b303943a.txt
_cod_data_source_block K-MoSm
_cod_depositor_comments
;
The following automatic conversions were performed:
'_symmetry_cell_setting' value 'Hexagonal' changed to 'hexagonal'
according to '/home/saulius/struct/CIF-dictionaries/cif_core.dic'
dictionary named 'cif_core.dic' version 2.4.1 from 2010-06-29.

Automatic conversion script
Id: cif_fix_enum 1527 2010-12-29 10:47:43Z saulius 
;
_cod_original_cell_volume 3836.0(1)
_cod_original_sg_symbol_H-M P6(5)22
_cod_database_code 7013062
_refine_ls_r_factor_ref 0.0702

loop_
_symmetry_equiv_pos_as_xyz
'x, y, z'
'-y, x-y, z+2/3'
'-x+y, -x, z+1/3'
'-x, -y, z+1/2'
'y, -x+y, z+1/6'
'x-y, x, z+5/6'
'y, x, -z+2/3'
'x-y, -y, -z'
'-x, -x+y, -z+1/3'
'-y, -x, -z+1/6'
'-x+y, y, -z+1/2'
'x, x-y, -z+5/6'

loop_
_atom_site_label
_atom_site_type_symbol
_atom_site_fract_x
_atom_site_fract_y
_atom_site_fract_z
_atom_site_U_iso_or_equiv
_atom_site_adp_type
_atom_site_occupancy
_atom_site_symmetry_multiplicity
_atom_site_calc_flag
_atom_site_refinement_flags
_atom_site_disorder_assembly
_atom_site_disorder_group
Sm Sm 0.72768(3) 0.27232(3) 0.0833 0.0319(2) Uani 1 2 d S . .
Mo Mo 0.87443(7) 0.15181(7) 0.35534(4) 0.0349(3) Uani 1 1 d . . .
O1 O 0.8311(6) 0.2228(5) 0.2685(3) 0.0405(19) Uani 1 1 d . . .
O2 O 0.7056(5) 0.2011(5) 0.1989(4) 0.0410(18) Uani 1 1 d . . .
O3 O 0.7308(5) 0.0614(5) 0.3408(3) 0.0358(16) Uani 1 1 d . . .
O4 O 0.7036(5) -0.0090(5) 0.1950(3) 0.0362(17) Uani 1 1 d . . .
O5 O 0.4977(6) -0.1239(6) 0.3158(4) 0.046(2) Uani 1 1 d . . .
O6 O 0.5826(5) -0.1788(5) 0.2517(4) 0.0446(19) Uani 1 1 d . . .
O7 O 0.9305(7) 0.1127(6) 0.2945(4) 0.052(2) Uani 1 1 d . . .
O8 O 0.8761(6) 0.0947(7) 0.4316(4) 0.054(2) Uani 1 1 d . . .
O9 O 0.5534(7) 0.1591(8) 0.0578(4) 0.081(3) Uani 1 1 d . . .
O10 O 0.7069(9) 0.1066(7) 0.0663(5) 0.085(3) Uani 1 1 d . . .
O11 O 0.6352(7) 0.3287(7) 0.1618(5) 0.083(3) Uani 1 1 d . . .
O101 O 0.9328(9) 0.4961(10) 0.5991(6) 0.031(3) Uani 0.50 1 d P . .
O102 O 0.8715(9) 0.1285(9) 0.5833 0.129(7) Uani 1 2 d S . .
O103 O 0.9614(9) -0.0188(13) 0.3932(6) 0.051(4) Uiso 0.50 1 d P . .
O104 O 0.631(2) -0.073(2) 0.4576(9) 0.111(9) Uani 0.50 1 d P . .
O105 O 1.0000 0.2180(8) 0.1667 0.076(4) Uani 1 2 d S . .
C1 C 0.7413(8) 0.1740(7) 0.2497(5) 0.033(2) Uani 1 1 d . . .
C2 C 0.6736(8) 0.0770(8) 0.2892(5) 0.031(2) Uani 1 1 d . . .
H2A H 0.6200 0.0828 0.3131 0.037 Uiso 1 1 calc R . .
C3 C 0.6271(7) -0.0092(8) 0.2360(4) 0.029(2) Uani 1 1 d . . .
H3A H 0.5838 0.0026 0.2039 0.035 Uiso 1 1 calc R . .
C4 C 0.5632(8) -0.1112(8) 0.2713(5) 0.041(3) Uani 1 1 d . . .

loop_
_atom_site_aniso_label
_atom_site_aniso_U_11
_atom_site_aniso_U_22
_atom_site_aniso_U_33
_atom_site_aniso_U_23
_atom_site_aniso_U_13
_atom_site_aniso_U_12
Sm 0.0340(3) 0.0340(3) 0.0294(4) 0.0052(3) 0.0052(3) 0.0183(4)
Mo 0.0354(6) 0.0394(6) 0.0264(4) -0.0016(4) -0.0013(4) 0.0161(5)
O1 0.048(5) 0.037(4) 0.028(4) 0.003(3) -0.006(4) 0.015(4)
O2 0.043(5) 0.043(4) 0.038(4) 0.004(3) 0.003(4) 0.022(4)
O3 0.033(4) 0.033(4) 0.025(3) -0.003(3) -0.007(3) 0.005(4)
O4 0.043(5) 0.031(4) 0.026(3) -0.005(3) 0.007(3) 0.013(3)
O5 0.043(5) 0.040(5) 0.041(4) -0.008(4) 0.008(4) 0.011(4)
O6 0.051(5) 0.032(4) 0.041(4) 0.003(4) 0.014(4) 0.013(4)
O7 0.061(6) 0.048(5) 0.045(4) -0.007(4) 0.007(4) 0.025(5)
O8 0.054(5) 0.073(6) 0.039(4) 0.006(4) -0.009(4) 0.035(5)
O9 0.049(5) 0.091(7) 0.069(6) -0.006(5) -0.010(5) 0.009(5)
O10 0.137(10) 0.040(5) 0.072(6) 0.012(5) 0.041(7) 0.038(6)
O11 0.111(8) 0.070(6) 0.098(7) 0.049(6) 0.078(6) 0.067(6)
O101 0.015(6) 0.055(9) 0.014(6) -0.008(6) -0.002(5) 0.010(6)
O102 0.138(9) 0.138(9) 0.027(6) 0.008(7) 0.008(7) 0.006(12)
O104 0.15(2) 0.16(2) 0.048(10) 0.070(13) 0.020(12) 0.10(2)
O105 0.090(11) 0.065(6) 0.082(9) 0.012(4) 0.023(9) 0.045(5)
C1 0.045(7) 0.041(6) 0.014(4) -0.016(5) -0.012(5) 0.022(6)
C2 0.031(6) 0.032(6) 0.023(5) 0.003(5) 0.004(5) 0.011(5)
C3 0.039(6) 0.038(6) 0.015(5) -0.006(4) -0.009(4) 0.023(5)
C4 0.035(6) 0.040(7) 0.031(6) -0.009(5) -0.005(5) 0.007(6)

loop_
_atom_type_symbol
_atom_type_description
_atom_type_scat_dispersion_real
_atom_type_scat_dispersion_imag
_atom_type_scat_source
C C 0.0033 0.0016 'International Tables Vol C Tables 4.2.6.8 and 6.1.1.4'
H H 0.0000 0.0000 'International Tables Vol C Tables 4.2.6.8 and 6.1.1.4'
O O 0.0106 0.0060 'International Tables Vol C Tables 4.2.6.8 and 6.1.1.4'
Mo Mo -1.6832 0.6857 'International Tables Vol C Tables 4.2.6.8 and 6.1.1.4'
Sm Sm -0.1638 3.4418 'International Tables Vol C Tables 4.2.6.8 and 6.1.1.4'

loop_
_geom_angle_atom_site_label_1
_geom_angle_atom_site_label_2
_geom_angle_atom_site_label_3
_geom_angle
_geom_angle_site_symmetry_1
_geom_angle_site_symmetry_3
_geom_angle_publ_flag
O2 Sm O2 148.0(4) 10_665 . ?
O2 Sm O9 100.9(3) 10_665 . ?
O2 Sm O9 89.8(3) . . ?
O2 Sm O9 89.8(3) 10_665 10_665 ?
O2 Sm O9 100.9(3) . 10_665 ?
O9 Sm O9 140.5(6) . 10_665 ?
O2 Sm O10 80.8(3) 10_665 . ?
O2 Sm O10 73.8(3) . . ?
O9 Sm O10 72.5(4) . . ?
O9 Sm O10 147.0(4) 10_665 . ?
O2 Sm O10 73.8(3) 10_665 10_665 ?
O2 Sm O10 80.8(3) . 10_665 ?
O9 Sm O10 147.0(4) . 10_665 ?
O9 Sm O10 72.5(4) 10_665 10_665 ?
O10 Sm O10 74.5(6) . 10_665 ?
O2 Sm O11 69.3(3) 10_665 10_665 ?
O2 Sm O11 142.6(3) . 10_665 ?
O9 Sm O11 73.4(3) . 10_665 ?
O9 Sm O11 75.3(4) 10_665 10_665 ?
O10 Sm O11 128.6(4) . 10_665 ?
O10 Sm O11 130.3(3) 10_665 10_665 ?
O2 Sm O11 142.6(3) 10_665 . ?
O2 Sm O11 69.3(3) . . ?
O9 Sm O11 75.3(4) . . ?
O9 Sm O11 73.4(3) 10_665 . ?
O10 Sm O11 130.3(3) . . ?
O10 Sm O11 128.6(4) 10_665 . ?
O11 Sm O11 74.1(4) 10_665 . ?
O8 Mo O7 103.9(4) . . ?
O8 Mo O3 93.1(3) . . ?
O7 Mo O3 104.2(4) . . ?
O8 Mo O4 105.0(3) . 5_665 ?
O7 Mo O4 93.5(3) . 5_665 ?
O3 Mo O4 150.9(3) . 5_665 ?
O8 Mo O6 88.2(3) . 5_665 ?
O7 Mo O6 165.4(3) . 5_665 ?
O3 Mo O6 82.9(3) . 5_665 ?
O4 Mo O6 75.2(3) 5_665 5_665 ?
O8 Mo O1 163.1(3) . . ?
O7 Mo O1 90.7(3) . . ?
O3 Mo O1 74.9(3) . . ?
O4 Mo O1 82.1(3) 5_665 . ?
O6 Mo O1 78.7(3) 5_665 . ?
C1 O1 Mo 115.0(6) . . ?
C1 O2 Sm 148.3(7) . . ?
C2 O3 Mo 123.7(6) . . ?
C2 O3 O104 119.5(7) . . ?
Mo O3 O104 114.4(5) . . ?
C3 O4 Mo 122.7(6) . 6_544 ?
C4 O6 Mo 115.7(7) . 6_544 ?
Mo O7 O105 118.9(5) . . ?
Mo O8 O103 104.2(4) . . ?
Mo O8 O102 137.0(6) . . ?
O103 O8 O102 115.6(5) . . ?
Sm O9 O6 115.9(4) . 9_665 ?
Sm O11 O5 127.8(3) . 6_554 ?
O9 O101 O1 104.3(4) 2_655 12 ?
O9 O101 O104 63.5(4) 2_655 5_665 ?
O1 O101 O104 150.4(7) 12 5_665 ?
O103 O103 O8 76(2) 12_545 . ?
O103 O103 O7 66.2(17) 12_545 5_665 ?
O8 O103 O7 67.3(4) . 5_665 ?
O3 O104 O9 144.6(9) . 4_655 ?
O10 O105 O7 93.6(3) 5_665 . ?
O1 C1 O2 123.1(10) . . ?
O1 C1 C2 117.4(9) . . ?
O2 C1 C2 119.5(9) . . ?
O3 C2 C1 108.9(8) . . ?
O3 C2 C3 111.3(8) . . ?
C1 C2 C3 109.2(8) . . ?
O4 C3 C2 109.2(8) . . ?
O4 C3 C4 110.4(9) . . ?
C2 C3 C4 113.1(7) . . ?
O5 C4 O6 124.6(10) . . ?
O5 C4 C3 120.5(11) . . ?
O6 C4 C3 114.9(10) . . ?

loop_
_geom_bond_atom_site_label_1
_geom_bond_atom_site_label_2
_geom_bond_distance
_geom_bond_site_symmetry_2
_geom_bond_publ_flag
Sm O2 2.374(7) 10_665 ?
Sm O2 2.374(7) . ?
Sm O9 2.404(9) . ?
Sm O9 2.404(9) 10_665 ?
Sm O10 2.425(8) . ?
Sm O10 2.425(8) 10_665 ?
Sm O11 2.483(8) 10_665 ?
Sm O11 2.483(8) . ?
Mo O8 1.684(7) . ?
Mo O7 1.710(7) . ?
Mo O3 1.953(7) . ?
Mo O4 1.959(7) 5_665 ?
Mo O6 2.221(7) 5_665 ?
Mo O1 2.237(7) . ?
O1 C1 1.249(12) . ?
O2 C1 1.267(11) . ?
O3 C2 1.407(12) . ?
O3 O104 2.874(19) . ?
O4 C3 1.404(11) . ?
O4 Mo 1.959(7) 6_544 ?
O5 C4 1.244(12) . ?
O6 C4 1.272(14) . ?
O6 Mo 2.221(7) 6_544 ?
O7 O105 2.788(9) . ?
O8 O103 2.751(19) . ?
O8 O102 2.898(8) . ?
O9 O6 2.936(13) 9_665 ?
O11 O5 2.719(11) 6_554 ?
O101 O9 2.783(15) 2_655 ?
O101 O1 2.921(14) 12 ?
O101 O104 3.07(3) 5_665 ?
O103 O103 0.88(2) 12_545 ?
O103 O7 3.064(17) 5_665 ?
O104 O9 3.09(2) 4_655 ?
O105 O10 2.731(13) 5_665 ?
C1 C2 1.518(14) . ?
C2 C3 1.521(13) . ?
C3 C4 1.524(14) . ?
